data_7126838
loop_
_publ_author_name
'Yakiyama, Yumi'
'Fujinaka, Takahisa'
'Nishimura, Mio'
'Seki, Ryotaro'
'Sakurai, Hidehiro'

_publ_section_title
;
 Control by one drop of solvent: selective preparation of guest
 release/trap-triggered interconvertible molecular crystals.
;
_journal_issue 67
_journal_name_full 'Chemical communications (Cambridge, England)'
_journal_page_first 9687
_journal_page_last 9690
_journal_paper_doi 10.1039/d0cc03408h
_journal_volume 56
_journal_year 2020
_chemical_formula_moiety 'C14 H8 N O2, 0.36(C Cl2)'
_chemical_formula_sum 'C14.36 H8.72 Cl0.73 N O2'
_chemical_formula_weight 253.14
_space_group_crystal_system monoclinic
_space_group_IT_number 15
_space_group_name_Hall '-C 2yc'
_space_group_name_H-M_alt 'C 1 2/c 1'
_atom_sites_solution_hydrogens geom
_atom_sites_solution_primary dual
_audit_creation_date 2018-12-20
_audit_creation_method
;
Olex2 1.2
(compiled 2018.05.29 svn.r3508 for OlexSys, GUI svn.r5506)
;
_audit_update_record
;
2020-04-16 deposited with the CCDC.	2020-07-07 downloaded from the CCDC.
;
_cell_angle_alpha 90
_cell_angle_beta 97.705(4)
_cell_angle_gamma 90
_cell_formula_units_Z 8
_cell_length_a 15.4081(6)
_cell_length_b 18.0628(8)
_cell_length_c 8.5341(4)
_cell_measurement_reflns_used 6533
_cell_measurement_temperature 150(2)
_cell_measurement_theta_max 30.9450
_cell_measurement_theta_min 2.6560
_cell_volume 2353.71(18)
_computing_cell_refinement 'CrysAlisPro 1.171.39.31d (Rigaku OD, 2017)'
_computing_data_collection 'CrysAlisPro 1.171.39.31d (Rigaku OD, 2017)'
_computing_data_reduction 'CrysAlisPro 1.171.39.31d (Rigaku OD, 2017)'
_computing_molecular_graphics 'Olex2 (Dolomanov et al., 2009)'
_computing_publication_material 'Olex2 (Dolomanov et al., 2009)'
_computing_structure_refinement 'ShelXL (Sheldrick, 2015)'
_computing_structure_solution 'ShelXT (Sheldrick, 2015)'
_diffrn_ambient_temperature 150(2)
_diffrn_detector 'CCD plate'
_diffrn_detector_type HyPix
_diffrn_measured_fraction_theta_full 1.000
_diffrn_measured_fraction_theta_max 0.803
_diffrn_measurement_details
;
List of Runs (angles in degrees, time in seconds):

  # Type    Start    End  Width  t~exp~   \w     \q     \k     \f   Frames
#--------------------------------------------------------------------------
  1  \w     18.00  77.00   0.50   23.01    --    5.65  57.00-120.00  118
  2  \w     -5.00  28.00   0.50   23.01    --    5.65-103.00  45.00   66
  3  \w    -25.00  28.00   0.50   23.01    --   -5.49 -99.00 150.00  106
  4  \w    -26.00  11.00   0.50   23.01    --    5.65 -99.00   0.00   74
  5  \w    -24.00   1.00   0.50   23.01    --   -5.49 -99.00 -90.00   50
  6  \w    -21.00  28.00   0.50   23.01    --   -5.49 -99.00-150.00   98
  7  \w    -18.00   7.00   0.50   23.01    --   -5.49 103.00 147.00   50
;
_diffrn_measurement_device 'four-circle diffractometer'
_diffrn_measurement_device_type 'XtaLAB Synergy, Single source at offset/far, HyPix'
_diffrn_measurement_method '\w scans'
_diffrn_orient_matrix_type 'CrysAlisPro convention (1999,Acta A55,543-557)'
_diffrn_orient_matrix_UB_11 0.0259759000
_diffrn_orient_matrix_UB_12 -0.0045497000
_diffrn_orient_matrix_UB_13 0.0745509000
_diffrn_orient_matrix_UB_21 -0.0078742000
_diffrn_orient_matrix_UB_22 0.0374221000
_diffrn_orient_matrix_UB_23 0.0188250000
_diffrn_orient_matrix_UB_31 -0.0377100000
_diffrn_orient_matrix_UB_32 -0.0109470000
_diffrn_orient_matrix_UB_33 0.0335217000
_diffrn_radiation_monochromator mirror
_diffrn_radiation_probe x-ray
_diffrn_radiation_type MoK\a
_diffrn_radiation_wavelength 0.71073
_diffrn_reflns_av_R_equivalents 0.0232
_diffrn_reflns_av_unetI/netI 0.0201
_diffrn_reflns_Laue_measured_fraction_full 1.000
_diffrn_reflns_Laue_measured_fraction_max 0.803
_diffrn_reflns_limit_h_max 21
_diffrn_reflns_limit_h_min -17
_diffrn_reflns_limit_k_max 25
_diffrn_reflns_limit_k_min -25
_diffrn_reflns_limit_l_max 11
_diffrn_reflns_limit_l_min -10
_diffrn_reflns_number 11645
_diffrn_reflns_point_group_measured_fraction_full 1.000
_diffrn_reflns_point_group_measured_fraction_max 0.803
_diffrn_reflns_theta_full 25.242
_diffrn_reflns_theta_max 31.035
_diffrn_reflns_theta_min 2.255
_diffrn_source 'micro-focus sealed X-ray tube'
_diffrn_source_type 'PhotonJet (Mo) X-ray Source'
_exptl_absorpt_coefficient_mu 0.255
_exptl_absorpt_correction_T_max 1.00000
_exptl_absorpt_correction_T_min 0.75938
_exptl_absorpt_correction_type multi-scan
_exptl_absorpt_process_details
;
CrysAlisPro 1.171.39.31d (Rigaku Oxford Diffraction, 2017)
Empirical absorption correction using spherical harmonics,
 implemented in SCALE3 ABSPACK scaling algorithm.
;
_exptl_crystal_colour yellow
_exptl_crystal_colour_primary yellow
_exptl_crystal_density_diffrn 1.429
_exptl_crystal_description block
_exptl_crystal_F_000 1042
_exptl_crystal_size_max 0.23
_exptl_crystal_size_mid 0.20
_exptl_crystal_size_min 0.17
_refine_diff_density_max 0.532
_refine_diff_density_min -0.339
_refine_diff_density_rms 0.054
_refine_ls_extinction_method none
_refine_ls_goodness_of_fit_ref 1.079
_refine_ls_hydrogen_treatment constr
_refine_ls_matrix_type full
_refine_ls_number_parameters 182
_refine_ls_number_reflns 3023
_refine_ls_number_restraints 9
_refine_ls_restrained_S_all 1.098
_refine_ls_R_factor_all 0.0539
_refine_ls_R_factor_gt 0.0479
_refine_ls_shift/su_max 0.000
_refine_ls_shift/su_mean 0.000
_refine_ls_structure_factor_coef Fsqd
_refine_ls_weighting_details 'w=1/[\s^2^(Fo^2^)+(0.0734P)^2^+2.1606P] where P=(Fo^2^+2Fc^2^)/3'
_refine_ls_weighting_scheme calc
_refine_ls_wR_factor_gt 0.1332
_refine_ls_wR_factor_ref 0.1376
_reflns_Friedel_coverage 0.000
_reflns_number_gt 2641
_reflns_number_total 3023
_reflns_threshold_expression 'I > 2\s(I)'
_cod_data_source_file d0cc03408h2.cif
_cod_data_source_block 1a-DCM
_cod_depositor_comments 'Adding full bibliography for 7126838--7126851.cif.'
_cod_database_code 7126838
_shelx_shelxl_version_number 2018/3
_shelx_space_group_comment
;
The symmetry employed for this shelxl refinement is uniquely defined
by the following loop, which should always be used as a source of
symmetry information in preference to the above space-group names.
They are only intended as comments.
;
_reflns_odcompleteness_completeness 99.84
_reflns_odcompleteness_iscentric 1
_reflns_odcompleteness_theta 26.32
_olex2_refinement_description
;
1. Fixed Uiso
 At 1.2 times of:
  All C(H) groups
2. Rigid bond restraints
 Cl2S, C1S, Cl1S
 with sigma for 1-2 distances of 0.01 and sigma for 1-3 distances of 0.01
3. Uiso/Uaniso restraints and constraints
Cl2S \\sim C1S \\sim Cl1S: within 1.7A with sigma of 0.04 and sigma for
terminal atoms of 0.08
4. Others
 Sof(Cl2S)=Sof(Cl1S)=Sof(C1S)=FVAR(1)
5.a Aromatic/amide H refined with riding coordinates:
 C4(H4), C13(H13), C11(H11), C7(H7), C5(H5), C14(H14), C10(H10), C6(H6)
;
_olex2_exptl_crystal_mounting_method Litholoop
_olex2_submission_special_instructions 'No special instructions were received'
_oxdiff_exptl_absorpt_empirical_details
;
Empirical correction (ABSPACK) includes:
- Absorption correction using spherical harmonics
- Frame scaling
;
_oxdiff_exptl_absorpt_empirical_full_max 1.342
_oxdiff_exptl_absorpt_empirical_full_min 0.707

loop_
_space_group_symop_operation_xyz
'x, y, z'
'-x, y, -z+1/2'
'x+1/2, y+1/2, z'
'-x+1/2, y+1/2, -z+1/2'
'-x, -y, -z'
'x, -y, z-1/2'
'-x+1/2, -y+1/2, -z'
'x+1/2, -y+1/2, z-1/2'

loop_
_atom_site_label
_atom_site_type_symbol
_atom_site_fract_x
_atom_site_fract_y
_atom_site_fract_z
_atom_site_U_iso_or_equiv
_atom_site_adp_type
_atom_site_occupancy
_atom_site_site_symmetry_order
_atom_site_calc_flag
_atom_site_refinement_flags_posn
_atom_site_refinement_flags_adp
_atom_site_refinement_flags_occupancy
_atom_site_disorder_assembly
_atom_site_disorder_group
O1 O 0.49291(6) 0.38243(5) 0.45354(11) 0.0213(2) Uani 1 1 d . . . . .
O2 O 0.59822(7) 0.22419(5) 0.87647(11) 0.0250(2) Uani 1 1 d . . . . .
N1 N 0.72802(9) 0.50623(7) 0.89173(16) 0.0316(3) Uani 1 1 d . . . . .
C2 C 0.53523(8) 0.33651(7) 0.53415(15) 0.0169(3) Uani 1 1 d . . . . .
C3 C 0.58776(8) 0.27629(7) 0.47702(15) 0.0187(3) Uani 1 1 d . . . . .
C1 C 0.54527(8) 0.33182(7) 0.71704(14) 0.0160(2) Uani 1 1 d . . . . .
C8 C 0.61846(9) 0.22879(7) 0.60087(15) 0.0199(3) Uani 1 1 d . . . . .
C9 C 0.59006(8) 0.25546(7) 0.74933(15) 0.0184(3) Uani 1 1 d . . . . .
C12 C 0.60858(8) 0.39347(7) 0.78190(15) 0.0177(3) Uani 1 1 d . . . . .
C4 C 0.60460(9) 0.26327(7) 0.32367(16) 0.0219(3) Uani 1 1 d . . . . .
H4 H 0.584259 0.296243 0.240030 0.026 Uiso 1 1 calc R . . . .
C13 C 0.67963(9) 0.37984(8) 0.89819(16) 0.0227(3) Uani 1 1 d . . . . .
H13 H 0.688496 0.331965 0.943591 0.027 Uiso 1 1 calc R . . . .
C11 C 0.59917(9) 0.46528(7) 0.72249(16) 0.0224(3) Uani 1 1 d . . . . .
H11 H 0.552636 0.477324 0.641864 0.027 Uiso 1 1 calc R . . . .
C7 C 0.66656(10) 0.16591(8) 0.57408(17) 0.0261(3) Uani 1 1 d . . . . .
H7 H 0.687582 0.133342 0.658083 0.031 Uiso 1 1 calc R . . . .
C5 C 0.65219(10) 0.20036(9) 0.29681(17) 0.0281(3) Uani 1 1 d . . . . .
H5 H 0.664150 0.189764 0.192786 0.034 Uiso 1 1 calc R . . . .
C14 C 0.73704(9) 0.43704(9) 0.94652(18) 0.0286(3) Uani 1 1 d . . . . .
H14 H 0.785871 0.426330 1.023490 0.034 Uiso 1 1 calc R . . . .
C10 C 0.65891(10) 0.51894(8) 0.78304(18) 0.0282(3) Uani 1 1 d . . . . .
H10 H 0.650012 0.568072 0.744502 0.034 Uiso 1 1 calc R . . . .
C6 C 0.68282(11) 0.15234(8) 0.42047(19) 0.0306(3) Uani 1 1 d . . . . .
H6 H 0.715318 0.109674 0.399046 0.037 Uiso 1 1 calc R . . . .
Cl2S Cl 0.9772(3) 0.4589(5) 1.1823(16) 0.297(6) Uani 0.364(4) 1 d . U P . .
Cl1S Cl 0.9807(7) 0.4743(6) 0.9040(18) 0.338(6) Uani 0.364(4) 1 d . U P . .
C1S C 0.9714(4) 0.4297(4) 0.979(4) 0.225(6) Uani 0.364(4) 1 d . U P . .

loop_
_atom_site_aniso_label
_atom_site_aniso_U_11
_atom_site_aniso_U_22
_atom_site_aniso_U_33
_atom_site_aniso_U_23
_atom_site_aniso_U_13
_atom_site_aniso_U_12
O1 0.0267(5) 0.0188(4) 0.0181(4) 0.0024(3) 0.0021(4) 0.0052(4)
O2 0.0326(5) 0.0224(5) 0.0196(5) 0.0046(4) 0.0016(4) 0.0031(4)
N1 0.0321(7) 0.0313(7) 0.0327(7) -0.0089(5) 0.0084(5) -0.0118(5)
C2 0.0183(6) 0.0156(5) 0.0167(6) 0.0001(4) 0.0020(4) -0.0006(4)
C3 0.0186(6) 0.0175(6) 0.0198(6) -0.0001(4) 0.0018(4) 0.0018(4)
C1 0.0189(6) 0.0139(5) 0.0151(6) 0.0007(4) 0.0014(4) 0.0016(4)
C8 0.0208(6) 0.0181(6) 0.0205(6) 0.0000(5) 0.0014(5) 0.0023(5)
C9 0.0196(6) 0.0159(5) 0.0192(6) 0.0008(4) 0.0002(4) 0.0006(4)
C12 0.0191(6) 0.0178(6) 0.0171(6) -0.0029(4) 0.0055(4) -0.0015(4)
C4 0.0218(6) 0.0240(6) 0.0199(6) 0.0010(5) 0.0029(5) 0.0045(5)
C13 0.0222(6) 0.0253(6) 0.0204(6) -0.0025(5) 0.0024(5) -0.0007(5)
C11 0.0257(6) 0.0204(6) 0.0219(6) -0.0003(5) 0.0060(5) -0.0019(5)
C7 0.0297(7) 0.0220(6) 0.0263(7) 0.0017(5) 0.0026(5) 0.0099(5)
C5 0.0317(7) 0.0311(7) 0.0225(7) -0.0020(5) 0.0071(5) 0.0097(6)
C14 0.0234(7) 0.0358(8) 0.0261(7) -0.0080(6) 0.0018(5) -0.0048(6)
C10 0.0343(8) 0.0210(6) 0.0310(7) -0.0026(5) 0.0105(6) -0.0077(6)
C6 0.0353(8) 0.0270(7) 0.0302(8) -0.0014(6) 0.0068(6) 0.0140(6)
Cl2S 0.078(3) 0.264(8) 0.540(15) 0.122(9) 0.005(6) -0.044(4)
Cl1S 0.221(10) 0.243(11) 0.557(17) 0.028(11) 0.075(12) -0.010(8)
C1S 0.004(2) 0.023(3) 0.631(19) 0.014(7) -0.019(7) 0.005(2)

loop_
_atom_type_symbol
_atom_type_description
_atom_type_scat_dispersion_real
_atom_type_scat_dispersion_imag
_atom_type_scat_source
C C 0.0033 0.0016 'International Tables Vol C Tables 4.2.6.8 and 6.1.1.4'
H H 0.0000 0.0000 'International Tables Vol C Tables 4.2.6.8 and 6.1.1.4'
Cl Cl 0.1484 0.1585 'International Tables Vol C Tables 4.2.6.8 and 6.1.1.4'
N N 0.0061 0.0033 'International Tables Vol C Tables 4.2.6.8 and 6.1.1.4'
O O 0.0106 0.0060 'International Tables Vol C Tables 4.2.6.8 and 6.1.1.4'

loop_
_geom_angle_atom_site_label_1
_geom_angle_atom_site_label_2
_geom_angle_atom_site_label_3
_geom_angle
_geom_angle_site_symmetry_1
_geom_angle_site_symmetry_3
_geom_angle_publ_flag
C10 N1 C14 116.11(13) . . ?
O1 C2 C3 126.45(12) . . ?
O1 C2 C1 125.65(11) . . ?
C3 C2 C1 107.89(10) . . ?
C8 C3 C2 110.38(11) . . ?
C4 C3 C2 128.03(11) . . ?
C4 C3 C8 121.55(12) . . ?
C2 C1 C1 112.75(12) . 2_656 ?
C2 C1 C9 102.09(9) . . ?
C9 C1 C1 109.36(7) . 2_656 ?
C12 C1 C2 107.25(10) . . ?
C12 C1 C1 115.00(9) . 2_656 ?
C12 C1 C9 109.59(10) . . ?
C3 C8 C9 109.91(11) . . ?
C7 C8 C3 120.79(12) . . ?
C7 C8 C9 129.28(12) . . ?
O2 C9 C1 124.25(12) . . ?
O2 C9 C8 127.45(12) . . ?
C8 C9 C1 108.30(10) . . ?
C13 C12 C1 121.89(11) . . ?
C11 C12 C1 120.96(11) . . ?
C11 C12 C13 117.11(12) . . ?
C3 C4 H4 121.2 . . ?
C3 C4 C5 117.66(12) . . ?
C5 C4 H4 121.2 . . ?
C12 C13 H13 120.4 . . ?
C14 C13 C12 119.20(13) . . ?
C14 C13 H13 120.4 . . ?
C12 C11 H11 120.6 . . ?
C10 C11 C12 118.90(13) . . ?
C10 C11 H11 120.6 . . ?
C8 C7 H7 121.1 . . ?
C6 C7 C8 117.80(13) . . ?
C6 C7 H7 121.1 . . ?
C4 C5 H5 119.5 . . ?
C4 C5 C6 121.03(13) . . ?
C6 C5 H5 119.5 . . ?
N1 C14 C13 124.13(14) . . ?
N1 C14 H14 117.9 . . ?
C13 C14 H14 117.9 . . ?
N1 C10 C11 124.48(14) . . ?
N1 C10 H10 117.8 . . ?
C11 C10 H10 117.8 . . ?
C7 C6 C5 121.16(13) . . ?
C7 C6 H6 119.4 . . ?
C5 C6 H6 119.4 . . ?
Cl2S Cl2S Cl1S 145.0(9) 2_757 . ?
Cl2S Cl2S Cl1S 102.2(6) 2_757 5_767 ?
Cl2S Cl2S Cl1S 44.2(6) 2_757 6_566 ?
Cl2S Cl2S C1S 145.7(9) 2_757 . ?
Cl1S Cl2S Cl1S 52.5(7) 5_767 . ?
Cl1S Cl2S Cl1S 91.0(9) 5_767 6_566 ?
Cl1S Cl2S Cl1S 140.7(4) 6_566 . ?
Cl1S Cl2S C1S 75.4(9) 5_767 . ?
C1S Cl2S Cl1S 24.0(4) . . ?
C1S Cl2S Cl1S 164.4(6) . 6_566 ?
Cl2S Cl1S Cl2S 127.5(7) 5_767 . ?
Cl2S Cl1S Cl2S 153.9(6) 6_565 . ?
Cl2S Cl1S Cl2S 33.7(7) 5_767 6_565 ?
Cl2S Cl1S Cl1S 85.9(7) 5_767 5_767 ?
Cl2S Cl1S C1S 56.8(9) 5_767 5_767 ?
Cl1S Cl1S Cl2S 41.6(6) 5_767 . ?
Cl1S Cl1S Cl2S 115.7(9) 5_767 6_565 ?
Cl1S Cl1S C1S 30.1(7) 5_767 5_767 ?
C1S Cl1S Cl2S 163.3(13) . 5_767 ?
C1S Cl1S Cl2S 71.1(7) 5_767 . ?
C1S Cl1S Cl2S 159.7(18) . 6_565 ?
C1S Cl1S Cl2S 85.6(10) 5_767 6_565 ?
C1S Cl1S Cl2S 44.5(15) . . ?
C1S Cl1S Cl1S 84.5(18) . 5_767 ?
C1S Cl1S C1S 114.5(13) . 5_767 ?
Cl2S C1S Cl1S 47.7(6) . 5_767 ?
Cl1S C1S Cl2S 111.5(14) . . ?
Cl1S C1S Cl1S 65.5(13) . 5_767 ?

loop_
_geom_bond_atom_site_label_1
_geom_bond_atom_site_label_2
_geom_bond_distance
_geom_bond_site_symmetry_2
_geom_bond_publ_flag
O1 C2 1.2109(15) . ?
O2 C9 1.2147(16) . ?
N1 C14 1.335(2) . ?
N1 C10 1.335(2) . ?
C2 C3 1.4770(17) . ?
C2 C1 1.5499(17) . ?
C3 C8 1.3939(17) . ?
C3 C4 1.3880(18) . ?
C1 C1 1.573(2) 2_656 ?
C1 C9 1.5504(17) . ?
C1 C12 1.5339(16) . ?
C8 C9 1.4756(18) . ?
C8 C7 1.3919(18) . ?
C12 C13 1.3974(18) . ?
C12 C11 1.3933(18) . ?
C4 H4 0.9500 . ?
C4 C5 1.3880(19) . ?
C13 H13 0.9500 . ?
C13 C14 1.3864(19) . ?
C11 H11 0.9500 . ?
C11 C10 1.3878(19) . ?
C7 H7 0.9500 . ?
C7 C6 1.389(2) . ?
C5 H5 0.9500 . ?
C5 C6 1.398(2) . ?
C14 H14 0.9500 . ?
C10 H10 0.9500 . ?
C6 H6 0.9500 . ?
Cl2S Cl2S 1.27(2) 2_757 ?
Cl2S Cl1S 2.398(15) . ?
Cl2S Cl1S 1.595(16) 5_767 ?
Cl2S Cl1S 2.239(15) 6_566 ?
Cl2S C1S 1.81(3) . ?
Cl1S Cl1S 1.91(3) 5_767 ?
Cl1S C1S 2.087(16) 5_767 ?
Cl1S C1S 1.05(2) . ?
